data_7127448
loop_
_publ_author_name
'Ahmed, Manan'
'Xie, Zixi'
'Thoonen, Shannon'
'Hua, Carol'
'Kepert, Cameron J.'
'Price, Jason R.'
'Neville, Suzanne M.'

_publ_section_title
;
 A new spin crossover Fe<sup>II</sup> coordination environment in a
 two-fold interpenetrated 3-D Hofmann-type framework material.
;
_journal_issue 1
_journal_name_full 'Chemical communications (Cambridge, England)'
_journal_page_first 85
_journal_page_last 88
_journal_paper_doi 10.1039/d0cc07326a
_journal_volume 57
_journal_year 2021
_chemical_formula_moiety 'C28 H18 Au2 Fe N10 O3, C3 H7 N O, 2(O)'
_chemical_formula_sum 'C31 H25 Au2 Fe N11 O6'
_chemical_formula_weight 1097.40
_space_group_crystal_system orthorhombic
_space_group_IT_number 20
_space_group_name_Hall 'C 2c 2'
_space_group_name_H-M_alt 'C 2 2 21'
_atom_sites_solution_hydrogens geom
_atom_sites_solution_primary dual
_audit_creation_date 2020-10-15
_audit_creation_method
;

Olex2 1.3

(compiled 2020.07.31 svn.rc2a77460 for OlexSys, GUI svn.r6145)

;
_audit_update_record
;
2020-11-06 deposited with the CCDC.	2020-11-23 downloaded from the CCDC.
;
_cell_angle_alpha 90
_cell_angle_beta 90
_cell_angle_gamma 90
_cell_formula_units_Z 8
_cell_length_a 10.472(2)
_cell_length_b 30.641(6)
_cell_length_c 34.155(7)
_cell_measurement_temperature 250
_cell_volume 10959(4)
_computing_cell_refinement 'XDS (Kabsch, 1993)'
_computing_data_collection 'BluIce (McPhillips, 2002)'
_computing_data_reduction 'XDS (Kabsch, 1993)'
_computing_molecular_graphics 'Olex2 1.3 (Dolomanov et al., 2009)'
_computing_publication_material 'Olex2 1.3 (Dolomanov et al., 2009)'
_computing_structure_refinement 'SHELXL 2018/3 (Sheldrick, 2015)'
_computing_structure_solution 'SHELXT 2018/2 (Sheldrick, 2018)'
_diffrn_ambient_temperature 250
_diffrn_measured_fraction_theta_full 0.978
_diffrn_measured_fraction_theta_max 0.840
_diffrn_measurement_device_type 'ADSC Quantum 210r'
_diffrn_measurement_method 'Phi scan'
_diffrn_radiation_type Synchrotron
_diffrn_radiation_wavelength 0.71073
_diffrn_reflns_av_R_equivalents 0.0464
_diffrn_reflns_av_unetI/netI 0.0275
_diffrn_reflns_Laue_measured_fraction_full 0.978
_diffrn_reflns_Laue_measured_fraction_max 0.840
_diffrn_reflns_limit_h_max 14
_diffrn_reflns_limit_h_min -14
_diffrn_reflns_limit_k_max 41
_diffrn_reflns_limit_k_min -41
_diffrn_reflns_limit_l_max 42
_diffrn_reflns_limit_l_min -42
_diffrn_reflns_number 97581
_diffrn_reflns_point_group_measured_fraction_full 0.980
_diffrn_reflns_point_group_measured_fraction_max 0.839
_diffrn_reflns_theta_full 25.242
_diffrn_reflns_theta_max 32.064
_diffrn_reflns_theta_min 1.457
_diffrn_source 'MX2 beamline Australian Synchrotron'
_diffrn_standards_number 0
_exptl_absorpt_coefficient_mu 5.641
_exptl_absorpt_correction_type multi-scan
_exptl_absorpt_process_details 'XDS (Kabsch, 1993)'
_exptl_crystal_colour yellow
_exptl_crystal_colour_primary yellow
_exptl_crystal_density_diffrn 1.330
_exptl_crystal_description block
_exptl_crystal_F_000 4160
_exptl_crystal_size_max 0.1
_exptl_crystal_size_mid 0.1
_exptl_crystal_size_min 0.01
_refine_diff_density_max 4.657
_refine_diff_density_min -2.624
_refine_diff_density_rms 0.238
_refine_ls_abs_structure_details
;
 Refined as an inversion twin.
;
_refine_ls_abs_structure_Flack 0.331(19)
_refine_ls_extinction_method none
_refine_ls_goodness_of_fit_ref 1.040
_refine_ls_hydrogen_treatment constr
_refine_ls_matrix_type full
_refine_ls_number_parameters 423
_refine_ls_number_reflns 16060
_refine_ls_number_restraints 0
_refine_ls_restrained_S_all 1.040
_refine_ls_R_factor_all 0.1207
_refine_ls_R_factor_gt 0.0924
_refine_ls_shift/su_max 0.001
_refine_ls_shift/su_mean 0.000
_refine_ls_structure_factor_coef Fsqd
_refine_ls_weighting_details 'w=1/[\s^2^(Fo^2^)+(0.2000P)^2^] where P=(Fo^2^+2Fc^2^)/3'
_refine_ls_weighting_scheme calc
_refine_ls_wR_factor_gt 0.2592
_refine_ls_wR_factor_ref 0.2961
_reflns_Friedel_coverage 0.854
_reflns_Friedel_fraction_full 0.983
_reflns_Friedel_fraction_max 0.838
_reflns_number_gt 9474
_reflns_number_total 16060
_reflns_threshold_expression 'I > 2\s(I)'
_cod_data_source_file d0cc07326a2.cif
_cod_data_source_block ortho_250
_cod_depositor_comments 'Adding full bibliography for 7127435--7127450.cif.'
_cod_database_code 7127448
_shelx_shelxl_version_number 2018/3
_shelx_space_group_comment
;
The symmetry employed for this shelxl refinement is uniquely defined
by the following loop, which should always be used as a source of
symmetry information in preference to the above space-group names.
They are only intended as comments.
;
_shelx_estimated_absorpt_t_max 0.946
_shelx_estimated_absorpt_t_min 0.602
_olex2_refinement_description
;
1. Twinned data refinement
 Scales: 0.669(19)
 0.331(19)
2. Fixed Uiso
 At 1.2 times of:
  All C(H) groups, All N(H) groups
 At 1.5 times of:
  All C(H,H,H) groups
3. Others
 Fixed Uiso: N10(0.10135) C29(0.10135) O6(0.10135) C30(0.10135) C31(0.10135)
4.a Aromatic/amide H refined with riding coordinates:
 N5(H5), N6(H6), C6(H6A), N8(H8), C13(H13), C5(H5A), C7(H7), C28(H28),
 C21(H21), C12(H12), C8(H8A), C25(H25), C19(H19), C22(H22), C20(H20), C16(H16),
 C26(H26), C27(H27), C31(H31)
4.b Idealised Me refined as rotating group:
 C29(H29A,H29B,H29C), C30(H30A,H30B,H30C)
;
_olex2_submission_special_instructions 'No special instructions were received'

loop_
_space_group_symop_operation_xyz
'x, y, z'
'-x, -y, z+1/2'
'x, -y, -z'
'-x, y, -z+1/2'
'x+1/2, y+1/2, z'
'-x+1/2, -y+1/2, z+1/2'
'x+1/2, -y+1/2, -z'
'-x+1/2, y+1/2, -z+1/2'

loop_
_atom_site_label
_atom_site_type_symbol
_atom_site_fract_x
_atom_site_fract_y
_atom_site_fract_z
_atom_site_U_iso_or_equiv
_atom_site_adp_type
_atom_site_occupancy
_atom_site_site_symmetry_order
_atom_site_calc_flag
_atom_site_refinement_flags_posn
_atom_site_refinement_flags_adp
_atom_site_refinement_flags_occupancy
_atom_site_disorder_assembly
_atom_site_disorder_group
Au1 Au 0.74180(5) 0.71977(2) 0.57830(2) 0.0898(2) Uani 1 1 d . . . . .
Au2 Au 0.29045(13) 0.85659(3) 0.48729(3) 0.1276(4) Uani 1 1 d . . . . .
Fe1 Fe 0.24215(18) 0.72137(6) 0.57964(5) 0.0751(4) Uani 1 1 d . . . . .
N1 N 0.4445(12) 0.7159(5) 0.5779(4) 0.089(3) Uani 1 1 d . . . . .
N3 N 1.0386(13) 0.7282(5) 0.5810(4) 0.092(3) Uani 1 1 d . . . . .
N2 N 0.2588(15) 0.7812(4) 0.5470(4) 0.094(4) Uani 1 1 d . . . . .
N4 N 0.2300(14) 0.6874(4) 0.5230(3) 0.083(3) Uani 1 1 d . . . . .
O1 O 0.1172(17) 0.6723(4) 0.3784(3) 0.111(4) Uani 1 1 d . . . . .
N9 N 0.2173(15) 0.3406(4) 0.3896(3) 0.087(3) Uani 1 1 d . . . . .
N7 N 0.2407(15) 0.7439(5) 0.1351(3) 0.088(3) Uani 1 1 d . . . . .
C4 C 0.9329(14) 0.7259(6) 0.5798(5) 0.091(4) Uani 1 1 d . . . . .
O2 O 0.147(2) 0.6011(5) 0.2091(4) 0.130(6) Uani 1 1 d . . . . .
C3 C 0.552(2) 0.7162(5) 0.5778(5) 0.095(4) Uani 1 1 d . . . . .
C2 C 0.268(2) 0.8080(6) 0.5258(6) 0.104(5) Uani 1 1 d . . . . .
O3 O 0.314(3) 0.4713(5) 0.2950(5) 0.145(8) Uani 1 1 d . . . . .
N5 N 0.2208(17) 0.6220(5) 0.4165(4) 0.094(3) Uani 1 1 d . . . . .
H5 H 0.259588 0.596882 0.416612 0.113 Uiso 1 1 calc R U . . .
N6 N 0.2221(19) 0.6644(5) 0.2353(4) 0.102(4) Uani 1 1 d . . . . .
H6 H 0.248944 0.676421 0.256846 0.122 Uiso 1 1 calc R U . . .
C6 C 0.313(2) 0.6544(5) 0.5134(5) 0.102(5) Uani 1 1 d . . . . .
H6A H 0.374040 0.645366 0.531702 0.122 Uiso 1 1 calc R U . . .
N8 N 0.175(2) 0.4682(5) 0.3473(5) 0.116(6) Uani 1 1 d . . . . .
H8 H 0.117554 0.483532 0.359369 0.139 Uiso 1 1 calc R U . . .
C13 C 0.198(2) 0.5618(5) 0.3497(5) 0.099(5) Uani 1 1 d . . . . .
H13 H 0.201826 0.548712 0.374559 0.119 Uiso 1 1 calc R U . . .
C5 C 0.1466(18) 0.6972(5) 0.4970(4) 0.088(4) Uani 1 1 d . . . . .
H5A H 0.092670 0.720984 0.502507 0.106 Uiso 1 1 calc R U . . .
C7 C 0.1285(17) 0.6760(6) 0.4613(4) 0.087(4) Uani 1 1 d . . . . .
H7 H 0.059000 0.682489 0.444879 0.104 Uiso 1 1 calc R U . . .
C28 C 0.1567(17) 0.7113(7) 0.1375(5) 0.095(4) Uani 1 1 d . . . . .
H28 H 0.100504 0.707166 0.116380 0.114 Uiso 1 1 calc R U . . .
C18 C 0.188(3) 0.4256(5) 0.3587(5) 0.104(6) Uani 1 1 d . . . . .
C21 C 0.298(2) 0.3572(7) 0.3628(5) 0.103(5) Uani 1 1 d . . . . .
H21 H 0.368308 0.339915 0.355277 0.124 Uiso 1 1 calc R U . . .
C12 C 0.171(2) 0.6264(5) 0.3109(4) 0.093(4) Uani 1 1 d . . . . .
H12 H 0.156668 0.656631 0.309079 0.112 Uiso 1 1 calc R U . . .
C9 C 0.2186(17) 0.6449(5) 0.4515(4) 0.086(4) Uani 1 1 d . . . . .
C8 C 0.308(2) 0.6356(7) 0.4798(5) 0.111(6) Uani 1 1 d . . . . .
H8A H 0.369116 0.614137 0.474258 0.133 Uiso 1 1 calc R U . . .
C10 C 0.1681(18) 0.6349(5) 0.3821(4) 0.085(4) Uani 1 1 d . . . . .
C11 C 0.176(2) 0.6072(5) 0.3466(4) 0.093(5) Uani 1 1 d . . . . .
C24 C 0.224(2) 0.6897(6) 0.2014(4) 0.095(5) Uani 1 1 d . . . . .
C25 C 0.312(2) 0.7253(6) 0.1997(4) 0.093(4) Uani 1 1 d . . . . .
H25 H 0.369438 0.730920 0.220183 0.111 Uiso 1 1 calc R U . . .
C19 C 0.286(2) 0.3973(6) 0.3459(6) 0.110(6) Uani 1 1 d . . . . .
H19 H 0.341907 0.406020 0.325933 0.132 Uiso 1 1 calc R U . . .
C22 C 0.129(2) 0.3703(6) 0.4023(7) 0.107(5) Uani 1 1 d . . . . .
H22 H 0.076301 0.361808 0.423214 0.129 Uiso 1 1 calc R U . . .
C17 C 0.245(3) 0.4896(7) 0.3185(5) 0.126(8) Uani 1 1 d . . . . .
C23 C 0.1810(17) 0.6215(5) 0.2371(4) 0.086(4) Uani 1 1 d . . . . .
C15 C 0.214(2) 0.5358(5) 0.3157(5) 0.102(6) Uani 1 1 d . . . . .
C20 C 0.112(2) 0.4096(5) 0.3881(6) 0.102(5) Uani 1 1 d . . . . .
H20 H 0.045699 0.427048 0.398246 0.122 Uiso 1 1 calc R U . . .
N10 N 0.4759(16) 0.6562(5) 0.3493(5) 0.101 Uiso 1 1 d . U . . .
C16 C 0.204(3) 0.5569(6) 0.2800(5) 0.121(8) Uani 1 1 d . . . . .
H16 H 0.210168 0.540422 0.256842 0.145 Uiso 1 1 calc R U . . .
C14 C 0.185(2) 0.6019(5) 0.2772(4) 0.092(4) Uani 1 1 d . . . . .
C26 C 0.1466(18) 0.6828(6) 0.1696(4) 0.092(4) Uani 1 1 d . . . . .
H26 H 0.088236 0.659494 0.169195 0.111 Uiso 1 1 calc R U . . .
C27 C 0.309(2) 0.7506(6) 0.1667(5) 0.099(5) Uani 1 1 d . . . . .
H27 H 0.361591 0.775512 0.166729 0.119 Uiso 1 1 calc R U . . .
C29 C 0.517(2) 0.6577(6) 0.3849(6) 0.101 Uiso 1 1 d . U . . .
H29A H 0.451767 0.646433 0.402364 0.152 Uiso 1 1 calc R U . . .
H29B H 0.536389 0.687643 0.391835 0.152 Uiso 1 1 calc R U . . .
H29C H 0.593518 0.640053 0.387225 0.152 Uiso 1 1 calc R U . . .
C1 C 0.318(4) 0.9069(11) 0.4505(8) 0.146(10) Uani 1 1 d . . . . .
O6 O 0.3871(13) 0.6944(4) 0.2979(4) 0.101 Uiso 1 1 d . U . . .
N11 N 0.332(5) 0.9406(12) 0.4364(11) 0.24(3) Uani 1 1 d . . . . .
C30 C 0.511(2) 0.6249(6) 0.3261(6) 0.101 Uiso 1 1 d . U . . .
H30A H 0.582381 0.609375 0.337635 0.152 Uiso 1 1 calc R U . . .
H30B H 0.536209 0.636960 0.301056 0.152 Uiso 1 1 calc R U . . .
H30C H 0.440150 0.604869 0.322377 0.152 Uiso 1 1 calc R U . . .
C31 C 0.406(2) 0.6946(7) 0.3301(6) 0.101 Uiso 1 1 d . U . . .
H31 H 0.377994 0.718212 0.345505 0.122 Uiso 1 1 calc R U . . .
O5 O -0.029(3) 0.5078(10) 0.3909(9) 0.201(10) Uiso 1 1 d . . . . .
O4 O 0.388(3) 0.5468(9) 0.4250(8) 0.179(8) Uiso 1 1 d . . . . .

loop_
_atom_site_aniso_label
_atom_site_aniso_U_11
_atom_site_aniso_U_22
_atom_site_aniso_U_33
_atom_site_aniso_U_23
_atom_site_aniso_U_13
_atom_site_aniso_U_12
Au1 0.0836(3) 0.1079(4) 0.0778(4) -0.0047(3) 0.0009(2) 0.0010(3)
Au2 0.1735(10) 0.1039(5) 0.1056(6) 0.0208(4) 0.0251(5) 0.0085(5)
Fe1 0.0859(10) 0.0824(10) 0.0569(9) -0.0044(6) -0.0024(7) -0.0013(8)
N1 0.079(7) 0.110(9) 0.078(7) -0.009(7) 0.008(5) -0.004(6)
N3 0.080(7) 0.112(9) 0.085(8) -0.021(7) 0.002(6) 0.003(6)
N2 0.126(11) 0.084(7) 0.071(7) -0.001(5) 0.004(6) -0.014(8)
N4 0.103(8) 0.085(6) 0.061(6) -0.006(4) 0.006(5) 0.008(6)
O1 0.167(13) 0.094(7) 0.072(6) -0.002(5) -0.015(7) 0.037(8)
N9 0.108(9) 0.089(7) 0.064(6) 0.000(5) 0.007(5) 0.004(6)
N7 0.102(9) 0.103(8) 0.059(6) 0.008(5) -0.001(6) -0.014(7)
C4 0.073(7) 0.120(12) 0.081(9) -0.013(9) 0.001(6) -0.007(7)
O2 0.218(19) 0.101(8) 0.073(7) 0.012(6) -0.006(9) -0.009(10)
C3 0.130(14) 0.083(8) 0.073(8) 0.001(8) 0.003(8) 0.016(8)
C2 0.131(15) 0.085(9) 0.094(11) -0.027(8) 0.006(10) -0.018(9)
O3 0.24(2) 0.091(8) 0.099(9) 0.017(6) 0.062(12) 0.020(10)
N5 0.121(10) 0.096(8) 0.065(6) -0.008(5) -0.003(6) 0.013(7)
N6 0.150(13) 0.099(8) 0.056(6) 0.009(5) -0.005(7) -0.010(9)
C6 0.139(15) 0.088(9) 0.078(9) -0.001(7) -0.024(9) 0.029(9)
N8 0.178(18) 0.079(8) 0.090(9) 0.009(6) 0.021(11) 0.011(9)
C13 0.162(17) 0.065(7) 0.070(8) 0.009(5) 0.010(9) 0.017(8)
C5 0.119(11) 0.085(8) 0.061(7) -0.003(6) -0.009(7) 0.015(8)
C7 0.096(9) 0.102(10) 0.063(7) -0.005(6) -0.011(6) 0.008(7)
C28 0.093(9) 0.121(12) 0.071(8) 0.023(8) -0.007(6) -0.016(9)
C18 0.171(18) 0.072(7) 0.070(8) -0.004(6) 0.005(10) 0.018(9)
C21 0.127(14) 0.102(10) 0.080(9) 0.003(8) 0.021(9) -0.002(10)
C12 0.139(14) 0.075(7) 0.065(7) 0.005(6) 0.000(8) 0.001(8)
C9 0.114(11) 0.086(8) 0.058(6) 0.000(5) -0.006(6) 0.002(8)
C8 0.133(15) 0.126(14) 0.073(10) 0.000(8) -0.010(9) 0.035(12)
C10 0.111(10) 0.087(8) 0.058(7) -0.001(5) -0.004(6) 0.009(7)
C11 0.147(14) 0.071(7) 0.060(7) 0.002(5) -0.007(8) 0.014(8)
C24 0.137(15) 0.094(9) 0.054(7) 0.001(6) -0.004(7) -0.004(9)
C25 0.120(12) 0.090(9) 0.068(8) -0.002(6) -0.007(7) -0.011(9)
C19 0.137(16) 0.099(11) 0.093(11) 0.010(8) 0.035(11) 0.017(10)
C22 0.121(13) 0.087(10) 0.114(13) 0.009(9) 0.019(11) 0.002(9)
C17 0.21(3) 0.099(11) 0.066(8) 0.009(7) 0.022(13) 0.004(14)
C23 0.106(10) 0.094(9) 0.058(7) 0.003(6) 0.001(6) 0.003(7)
C15 0.160(18) 0.089(9) 0.057(7) -0.006(6) 0.009(9) -0.008(10)
C20 0.133(14) 0.071(8) 0.102(11) 0.007(7) 0.006(10) 0.009(8)
C16 0.21(3) 0.074(8) 0.076(9) 0.001(6) -0.014(12) 0.026(11)
C14 0.130(13) 0.089(9) 0.057(7) 0.002(6) 0.000(7) -0.002(8)
C26 0.103(10) 0.108(10) 0.066(8) 0.013(7) -0.013(7) -0.019(8)
C27 0.129(14) 0.095(10) 0.074(9) 0.004(7) -0.026(8) -0.009(9)
C1 0.17(2) 0.16(2) 0.110(16) 0.039(16) 0.027(16) 0.03(2)
N11 0.35(6) 0.18(3) 0.21(3) 0.08(2) 0.17(4) 0.12(3)

loop_
_atom_type_symbol
_atom_type_description
_atom_type_scat_dispersion_real
_atom_type_scat_dispersion_imag
_atom_type_scat_source
C C 0.0033 0.0016 'International Tables Vol C Tables 4.2.6.8 and 6.1.1.4'
H H 0.0000 0.0000 'International Tables Vol C Tables 4.2.6.8 and 6.1.1.4'
Au Au -2.0133 8.8022 'International Tables Vol C Tables 4.2.6.8 and 6.1.1.4'
Fe Fe 0.3463 0.8444 'International Tables Vol C Tables 4.2.6.8 and 6.1.1.4'
N N 0.0061 0.0033 'International Tables Vol C Tables 4.2.6.8 and 6.1.1.4'
O O 0.0106 0.0060 'International Tables Vol C Tables 4.2.6.8 and 6.1.1.4'

loop_
_geom_angle_atom_site_label_1
_geom_angle_atom_site_label_2
_geom_angle_atom_site_label_3
_geom_angle
_geom_angle_site_symmetry_1
_geom_angle_site_symmetry_3
_geom_angle_publ_flag
C4 Au1 Au2 86.0(5) . 7_566 ?
C3 Au1 Au2 96.3(5) . 7_566 ?
C3 Au1 C4 177.6(7) . . ?
C2 Au2 Au1 84.2(4) . 7_466 ?
C2 Au2 C1 177.3(13) . . ?
C1 Au2 Au1 98.2(10) . 7_466 ?
N1 Fe1 N3 178.9(6) . 1_455 ?
N1 Fe1 N2 88.4(6) . . ?
N1 Fe1 N4 89.8(5) . . ?
N1 Fe1 N9 93.6(6) . 3_566 ?
N1 Fe1 N7 88.9(6) . 6_565 ?
N3 Fe1 N2 90.5(6) 1_455 . ?
N3 Fe1 N4 90.4(5) 1_455 . ?
N3 Fe1 N9 87.5(6) 1_455 3_566 ?
N3 Fe1 N7 90.9(6) 1_455 6_565 ?
N2 Fe1 N4 87.3(5) . . ?
N2 Fe1 N9 176.8(5) . 3_566 ?
N2 Fe1 N7 91.6(5) . 6_565 ?
N9 Fe1 N4 90.3(5) 3_566 . ?
N7 Fe1 N4 178.3(6) 6_565 . ?
N7 Fe1 N9 90.9(5) 6_565 3_566 ?
C3 N1 Fe1 174.8(15) . . ?
C4 N3 Fe1 170.2(15) . 1_655 ?
C2 N2 Fe1 169.8(13) . . ?
C6 N4 Fe1 121.5(11) . . ?
C5 N4 Fe1 122.4(10) . . ?
C5 N4 C6 116.1(12) . . ?
C21 N9 Fe1 125.4(13) . 3_566 ?
C21 N9 C22 113.0(16) . . ?
C22 N9 Fe1 120.4(11) . 3_566 ?
C28 N7 Fe1 118.2(10) . 6_564 ?
C27 N7 Fe1 126.4(12) . 6_564 ?
C27 N7 C28 115.3(13) . . ?
N3 C4 Au1 178.1(19) . . ?
N1 C3 Au1 177.3(17) . . ?
N2 C2 Au2 178(2) . . ?
C9 N5 H5 116.9 . . ?
C10 N5 H5 116.9 . . ?
C10 N5 C9 126.3(14) . . ?
C24 N6 H6 117.6 . . ?
C23 N6 H6 117.6 . . ?
C23 N6 C24 124.7(14) . . ?
N4 C6 H6A 119.4 . . ?
C8 C6 N4 121.3(17) . . ?
C8 C6 H6A 119.4 . . ?
C18 N8 H8 116.5 . . ?
C18 N8 C17 127(2) . . ?
C17 N8 H8 116.5 . . ?
C11 C13 H13 119.6 . . ?
C11 C13 C15 120.8(14) . . ?
C15 C13 H13 119.6 . . ?
N4 C5 H5A 117.0 . . ?
N4 C5 C7 126.0(15) . . ?
C7 C5 H5A 117.0 . . ?
C5 C7 H7 122.0 . . ?
C9 C7 C5 116.1(14) . . ?
C9 C7 H7 122.0 . . ?
N7 C28 H28 117.9 . . ?
N7 C28 C26 124.3(15) . . ?
C26 C28 H28 117.9 . . ?
N8 C18 C19 124(2) . . ?
N8 C18 C20 119.8(19) . . ?
C20 C18 C19 115.2(15) . . ?
N9 C21 H21 117.8 . . ?
N9 C21 C19 124(2) . . ?
C19 C21 H21 117.8 . . ?
C11 C12 H12 119.7 . . ?
C11 C12 C14 120.6(14) . . ?
C14 C12 H12 119.7 . . ?
C7 C9 N5 124.7(14) . . ?
C8 C9 N5 119.4(15) . . ?
C8 C9 C7 115.9(14) . . ?
C6 C8 C9 124.2(19) . . ?
C6 C8 H8A 117.9 . . ?
C9 C8 H8A 117.9 . . ?
O1 C10 N5 121.4(13) . . ?
O1 C10 C11 117.3(13) . . ?
N5 C10 C11 121.2(13) . . ?
C13 C11 C10 120.9(13) . . ?
C12 C11 C13 120.1(14) . . ?
C12 C11 C10 118.9(13) . . ?
N6 C24 C25 117.8(15) . . ?
C26 C24 N6 124.6(17) . . ?
C26 C24 C25 117.7(14) . . ?
C24 C25 H25 121.5 . . ?
C27 C25 C24 117.0(16) . . ?
C27 C25 H25 121.5 . . ?
C18 C19 H19 120.2 . . ?
C21 C19 C18 119.5(17) . . ?
C21 C19 H19 120.2 . . ?
N9 C22 H22 117.0 . . ?
C20 C22 N9 126.0(19) . . ?
C20 C22 H22 117.0 . . ?
O3 C17 N8 124.1(18) . . ?
O3 C17 C15 122.7(17) . . ?
N8 C17 C15 113(2) . . ?
O2 C23 N6 123.4(14) . . ?
O2 C23 C14 122.1(15) . . ?
N6 C23 C14 114.4(13) . . ?
C13 C15 C17 121.4(15) . . ?
C16 C15 C13 116.7(15) . . ?
C16 C15 C17 121.8(14) . . ?
C18 C20 H20 119.3 . . ?
C22 C20 C18 121.3(19) . . ?
C22 C20 H20 119.3 . . ?
C29 N10 C30 120.5(18) . . ?
C29 N10 C31 122.4(16) . . ?
C30 N10 C31 116.3(17) . . ?
C15 C16 H16 118.9 . . ?
C15 C16 C14 122.1(15) . . ?
C14 C16 H16 118.9 . . ?
C12 C14 C23 122.7(14) . . ?
C12 C14 C16 119.7(14) . . ?
C16 C14 C23 117.6(14) . . ?
C28 C26 H26 120.7 . . ?
C24 C26 C28 118.6(16) . . ?
C24 C26 H26 120.7 . . ?
N7 C27 C25 126.8(18) . . ?
N7 C27 H27 116.6 . . ?
C25 C27 H27 116.6 . . ?
N10 C29 H29A 109.5 . . ?
N10 C29 H29B 109.5 . . ?
N10 C29 H29C 109.5 . . ?
H29A C29 H29B 109.5 . . ?
H29A C29 H29C 109.5 . . ?
H29B C29 H29C 109.5 . . ?
N11 C1 Au2 166(3) . . ?
N10 C30 H30A 109.5 . . ?
N10 C30 H30B 109.5 . . ?
N10 C30 H30C 109.5 . . ?
H30A C30 H30B 109.5 . . ?
H30A C30 H30C 109.5 . . ?
H30B C30 H30C 109.5 . . ?
N10 C31 H31 120.0 . . ?
O6 C31 N10 120.0(19) . . ?
O6 C31 H31 120.0 . . ?

loop_
_geom_bond_atom_site_label_1
_geom_bond_atom_site_label_2
_geom_bond_distance
_geom_bond_site_symmetry_2
_geom_bond_publ_flag
Au1 Au2 3.2789(13) 7_566 ?
Au1 C4 2.011(15) . ?
Au1 C3 1.99(2) . ?
Au2 C2 2.00(2) . ?
Au2 C1 2.01(3) . ?
Fe1 N1 2.127(13) . ?
Fe1 N3 2.142(14) 1_455 ?
Fe1 N2 2.153(14) . ?
Fe1 N4 2.202(11) . ?
Fe1 N9 2.186(13) 3_566 ?
Fe1 N7 2.181(11) 6_565 ?
N1 C3 1.12(3) . ?
N3 C4 1.11(2) . ?
N2 C2 1.10(2) . ?
N4 C6 1.37(2) . ?
N4 C5 1.28(2) . ?
O1 C10 1.269(19) . ?
N9 C21 1.35(2) . ?
N9 C22 1.37(2) . ?
N7 C28 1.33(2) . ?
N7 C27 1.31(2) . ?
O2 C23 1.20(2) . ?
O3 C17 1.21(3) . ?
N5 H5 0.8700 . ?
N5 C9 1.388(19) . ?
N5 C10 1.36(2) . ?
N6 H6 0.8700 . ?
N6 C24 1.392(19) . ?
N6 C23 1.39(2) . ?
C6 H6A 0.9400 . ?
C6 C8 1.28(2) . ?
N8 H8 0.8700 . ?
N8 C18 1.37(2) . ?
N8 C17 1.39(3) . ?
C13 H13 0.9400 . ?
C13 C11 1.41(2) . ?
C13 C15 1.42(2) . ?
C5 H5A 0.9400 . ?
C5 C7 1.39(2) . ?
C7 H7 0.9400 . ?
C7 C9 1.38(2) . ?
C28 H28 0.9400 . ?
C28 C26 1.40(2) . ?
C18 C19 1.42(3) . ?
C18 C20 1.37(3) . ?
C21 H21 0.9400 . ?
C21 C19 1.36(3) . ?
C12 H12 0.9400 . ?
C12 C11 1.36(2) . ?
C12 C14 1.38(2) . ?
C9 C8 1.37(3) . ?
C8 H8A 0.9400 . ?
C10 C11 1.48(2) . ?
C24 C25 1.43(3) . ?
C24 C26 1.37(2) . ?
C25 H25 0.9400 . ?
C25 C27 1.37(2) . ?
C19 H19 0.9400 . ?
C22 H22 0.9400 . ?
C22 C20 1.31(2) . ?
C17 C15 1.46(3) . ?
C23 C14 1.49(2) . ?
C15 C16 1.39(2) . ?
C20 H20 0.9400 . ?
N10 C29 1.29(3) . ?
N10 C30 1.30(2) . ?
N10 C31 1.53(3) . ?
C16 H16 0.9400 . ?
C16 C14 1.39(2) . ?
C26 H26 0.9400 . ?
C27 H27 0.9400 . ?
C29 H29A 0.9700 . ?
C29 H29B 0.9700 . ?
C29 H29C 0.9700 . ?
C1 N11 1.15(4) . ?
O6 C31 1.12(2) . ?
C30 H30A 0.9700 . ?
C30 H30B 0.9700 . ?
C30 H30C 0.9700 . ?
C31 H31 0.9400 . ?

loop_
_geom_torsion_atom_site_label_1
_geom_torsion_atom_site_label_2
_geom_torsion_atom_site_label_3
_geom_torsion_atom_site_label_4
_geom_torsion
_geom_torsion_site_symmetry_1
_geom_torsion_site_symmetry_2
_geom_torsion_site_symmetry_3
_geom_torsion_site_symmetry_4
_geom_torsion_publ_flag
Fe1 N4 C6 C8 -177.7(19) . . . . ?
Fe1 N4 C5 C7 -176.7(14) . . . . ?
Fe1 N9 C21 C19 -175.3(18) 3_566 . . . ?
Fe1 N9 C22 C20 175.0(19) 3_566 . . . ?
Fe1 N7 C28 C26 171.8(16) 6_564 . . . ?
Fe1 N7 C27 C25 -170.0(18) 6_564 . . . ?
N4 C6 C8 C9 -3(4) . . . . ?
N4 C5 C7 C9 -8(3) . . . . ?
O1 C10 C11 C13 -163(2) . . . . ?
O1 C10 C11 C12 22(3) . . . . ?
N9 C21 C19 C18 5(4) . . . . ?
N9 C22 C20 C18 -3(4) . . . . ?
N7 C28 C26 C24 3(3) . . . . ?
O2 C23 C14 C12 -152(2) . . . . ?
O2 C23 C14 C16 27(3) . . . . ?
O3 C17 C15 C13 -145(3) . . . . ?
O3 C17 C15 C16 32(5) . . . . ?
N5 C9 C8 C6 -179(2) . . . . ?
N5 C10 C11 C13 21(3) . . . . ?
N5 C10 C11 C12 -154(2) . . . . ?
N6 C24 C25 C27 -177.8(19) . . . . ?
N6 C24 C26 C28 179.0(19) . . . . ?
N6 C23 C14 C12 30(3) . . . . ?
N6 C23 C14 C16 -151(2) . . . . ?
C6 N4 C5 C7 4(3) . . . . ?
N8 C18 C19 C21 172(2) . . . . ?
N8 C18 C20 C22 -173(2) . . . . ?
N8 C17 C15 C13 43(4) . . . . ?
N8 C17 C15 C16 -140(3) . . . . ?
C13 C15 C16 C14 3(4) . . . . ?
C5 N4 C6 C8 2(3) . . . . ?
C5 C7 C9 N5 -176.6(17) . . . . ?
C5 C7 C9 C8 6(3) . . . . ?
C7 C9 C8 C6 -1(4) . . . . ?
C28 N7 C27 C25 7(3) . . . . ?
C18 N8 C17 O3 12(5) . . . . ?
C18 N8 C17 C15 -176(2) . . . . ?
C21 N9 C22 C20 7(3) . . . . ?
C9 N5 C10 O1 5(3) . . . . ?
C9 N5 C10 C11 -179.4(18) . . . . ?
C10 N5 C9 C7 24(3) . . . . ?
C10 N5 C9 C8 -159(2) . . . . ?
C11 C13 C15 C17 176(3) . . . . ?
C11 C13 C15 C16 -1(4) . . . . ?
C11 C12 C14 C23 -180(2) . . . . ?
C11 C12 C14 C16 1(4) . . . . ?
C24 N6 C23 O2 3(3) . . . . ?
C24 N6 C23 C14 -178.3(19) . . . . ?
C24 C25 C27 N7 -6(3) . . . . ?
C25 C24 C26 C28 -1(3) . . . . ?
C19 C18 C20 C22 -1(3) . . . . ?
C22 N9 C21 C19 -8(3) . . . . ?
C17 N8 C18 C19 8(4) . . . . ?
C17 N8 C18 C20 179(2) . . . . ?
C17 C15 C16 C14 -174(3) . . . . ?
C23 N6 C24 C25 -155.3(19) . . . . ?
C23 N6 C24 C26 24(3) . . . . ?
C15 C13 C11 C12 0(4) . . . . ?
C15 C13 C11 C10 -176(2) . . . . ?
C15 C16 C14 C12 -3(4) . . . . ?
C15 C16 C14 C23 178(2) . . . . ?
C20 C18 C19 C21 0(3) . . . . ?
C14 C12 C11 C13 1(3) . . . . ?
C14 C12 C11 C10 176(2) . . . . ?
C26 C24 C25 C27 2(3) . . . . ?
C27 N7 C28 C26 -6(3) . . . . ?
C29 N10 C31 O6 169(2) . . . . ?
C30 N10 C31 O6 0(3) . . . . ?

loop_
_twin_individual_id
_twin_individual_mass_fraction_refined
1 0.669(19)
2 0.331(19)
